data_4077842
loop_
_publ_author_name
'Ward, Jas S.'
'Tricas, Hugo'
'Scott, Greig'
'Ellis, David'
'Rosair, Georgina M.'
'Welch, Alan J.'

_publ_section_title
;
 Facile Isomerization and Unprecedented Decarbonation of Metallacarboranes
 with Fluorinated Aryl Substituents
;
_journal_issue 7
_journal_name_full Organometallics
_journal_page_first 2523
_journal_paper_doi 10.1021/om200691z
_journal_volume 31
_journal_year 2012
_chemical_formula_sum 'C21 H15 B10 Co F14'
_chemical_formula_weight 700.36
_chemical_name_systematic
; 
 ? 
;
_space_group_IT_number 9
_symmetry_cell_setting monoclinic
_symmetry_space_group_name_Hall 'C -2yc'
_symmetry_space_group_name_H-M 'C 1 c 1'
_atom_sites_solution_hydrogens geom
_atom_sites_solution_primary direct
_atom_sites_solution_secondary difmap
_audit_creation_method SHELXL-97
_audit_update_record
;
2009-11-17 # Formatted by publCIF
;
_cell_angle_alpha 90.00
_cell_angle_beta 105.478(7)
_cell_angle_gamma 90.00
_cell_formula_units_Z 4
_cell_length_a 24.237(3)
_cell_length_b 12.4207(17)
_cell_length_c 9.0234(12)
_cell_measurement_reflns_used 3871
_cell_measurement_temperature 100(2)
_cell_measurement_theta_max 22.21
_cell_measurement_theta_min 2.80
_cell_volume 2617.9(6)
_computing_cell_refinement 'Bruker SAINT'
_computing_data_collection 'Bruker APEX2'
_computing_data_reduction 'Bruker SAINT'
_computing_molecular_graphics 'Bruker SHELXTL'
_computing_publication_material 'Bruker SHELXTL'
_computing_structure_refinement 'SHELXL-97 (Sheldrick, 2008)'
_computing_structure_solution 'SHELXS-97 (Sheldrick, 2008)'
_diffrn_ambient_temperature 100(2)
_diffrn_measured_fraction_theta_full 0.999
_diffrn_measured_fraction_theta_max 0.990
_diffrn_measurement_device_type 'Bruker APEX-II CCD'
_diffrn_measurement_method '\f and \w scans'
_diffrn_radiation_monochromator graphite
_diffrn_radiation_source 'fine-focus sealed tube'
_diffrn_radiation_type MoK\a
_diffrn_radiation_wavelength 0.71073
_diffrn_reflns_av_R_equivalents 0.0499
_diffrn_reflns_av_sigmaI/netI 0.0636
_diffrn_reflns_limit_h_max 29
_diffrn_reflns_limit_h_min -29
_diffrn_reflns_limit_k_max 15
_diffrn_reflns_limit_k_min -15
_diffrn_reflns_limit_l_max 10
_diffrn_reflns_limit_l_min -10
_diffrn_reflns_number 17205
_diffrn_reflns_theta_full 25.00
_diffrn_reflns_theta_max 25.65
_diffrn_reflns_theta_min 2.80
_exptl_absorpt_coefficient_mu 0.771
_exptl_absorpt_correction_T_max 0.9269
_exptl_absorpt_correction_T_min 0.7904
_exptl_absorpt_correction_type multi-scan
_exptl_absorpt_process_details 'SADABS (Bruker, 2009)'
_exptl_crystal_colour yellow
_exptl_crystal_density_diffrn 1.777
_exptl_crystal_density_method 'not measured'
_exptl_crystal_description NEEDLE
_exptl_crystal_F_000 1376
_exptl_crystal_size_max 0.32
_exptl_crystal_size_mid 0.12
_exptl_crystal_size_min 0.10
_refine_diff_density_max 0.246
_refine_diff_density_min -0.251
_refine_diff_density_rms 0.060
_refine_ls_abs_structure_details 'Flack H D (1983), Acta Cryst. A39, 876-881'
_refine_ls_abs_structure_Flack 0.251(12)
_refine_ls_extinction_method none
_refine_ls_goodness_of_fit_ref 1.022
_refine_ls_hydrogen_treatment mixed
_refine_ls_matrix_type full
_refine_ls_number_parameters 446
_refine_ls_number_reflns 4860
_refine_ls_number_restraints 2
_refine_ls_restrained_S_all 1.022
_refine_ls_R_factor_all 0.0532
_refine_ls_R_factor_gt 0.0376
_refine_ls_shift/su_max 0.001
_refine_ls_shift/su_mean 0.000
_refine_ls_structure_factor_coef Fsqd
_refine_ls_weighting_details 'calc w=1/[\s^2^(Fo^2^)+(0.0246P)^2^+0.4518P] where P=(Fo^2^+2Fc^2^)/3'
_refine_ls_weighting_scheme calc
_refine_ls_wR_factor_gt 0.0603
_refine_ls_wR_factor_ref 0.0645
_reflns_number_gt 4115
_reflns_number_total 4860
_reflns_threshold_expression >2sigma(I)
_cod_data_source_file om200691z_si_001.cif
_cod_data_source_block Compound_4
_cod_depositor_comments
;
The following automatic conversions were performed:

'_symmetry_cell_setting' value 'Monoclinic' changed to 'monoclinic'
according to /home/saulius/struct/CIF-dictionaries/cif_core.dic
dictionary named 'cif_core.dic' version 2.4.1 from 2010-06-29.

Automatic conversion script
Id: cif_fix_values 1715 2011-07-08 13:25:40Z adriana 
;
_cod_original_sg_symbol_H-M Cc
_cod_database_code 4077842

loop_
_symmetry_equiv_pos_as_xyz
'x, y, z'
'x, -y, z+1/2'
'x+1/2, y+1/2, z'
'x+1/2, -y+1/2, z+1/2'

loop_
_atom_site_label
_atom_site_type_symbol
_atom_site_fract_x
_atom_site_fract_y
_atom_site_fract_z
_atom_site_U_iso_or_equiv
_atom_site_adp_type
_atom_site_occupancy
_atom_site_symmetry_multiplicity
_atom_site_calc_flag
_atom_site_refinement_flags
Co4 Co 0.93658(2) 0.23971(3) 0.65575(4) 0.01315(11) Uani 1 1 d .
C1 C 0.87574(14) 0.3139(3) 0.4804(4) 0.0153(8) Uani 1 1 d .
B2 B 0.92740(17) 0.3922(3) 0.5375(4) 0.0167(9) Uani 1 1 d .
H2 H 0.9206(13) 0.471(3) 0.578(4) 0.020 Uiso 1 1 d .
B3 B 0.87963(19) 0.1975(4) 0.4228(5) 0.0196(10) Uani 1 1 d .
H3 H 0.8404(15) 0.156(3) 0.389(4) 0.023 Uiso 1 1 d .
B5 B 0.90243(18) 0.3249(3) 0.3171(5) 0.0190(9) Uani 1 1 d .
H5 H 0.8681(14) 0.362(3) 0.220(4) 0.023 Uiso 1 1 d .
B6 B 0.99820(18) 0.3423(3) 0.5990(5) 0.0162(9) Uani 1 1 d .
H6 H 1.0273(14) 0.391(3) 0.688(4) 0.019 Uiso 1 1 d .
B7 B 0.94809(18) 0.1270(4) 0.4826(5) 0.0175(10) Uani 1 1 d .
H7 H 0.9465(14) 0.039(3) 0.511(4) 0.021 Uiso 1 1 d .
B8 B 0.92441(19) 0.1812(3) 0.2946(5) 0.0204(10) Uani 1 1 d .
H8 H 0.9031(15) 0.141(3) 0.194(4) 0.024 Uiso 1 1 d .
B9 B 0.97407(17) 0.3938(3) 0.4095(4) 0.0155(9) Uani 1 1 d .
H9 H 0.9857(14) 0.468(3) 0.375(4) 0.019 Uiso 1 1 d .
B10 B 1.00953(17) 0.1992(3) 0.5789(5) 0.0147(9) Uani 1 1 d .
H10 H 1.0444(14) 0.168(3) 0.671(4) 0.018 Uiso 1 1 d .
B11 B 0.96750(18) 0.2879(3) 0.2801(5) 0.0209(9) Uani 1 1 d .
H11 H 0.9752(14) 0.302(3) 0.166(4) 0.025 Uiso 1 1 d .
C12 C 1.02331(13) 0.2945(3) 0.4527(4) 0.0131(7) Uani 1 1 d .
B13 B 0.99731(18) 0.1685(3) 0.3810(5) 0.0177(9) Uani 1 1 d .
H13 H 1.0293(14) 0.122(3) 0.346(4) 0.021 Uiso 1 1 d .
C11 C 0.81792(15) 0.3576(3) 0.4743(4) 0.0158(8) Uani 1 1 d .
C12P C 0.77509(15) 0.3015(3) 0.5169(4) 0.0173(8) Uani 1 1 d .
F12 F 0.78468(8) 0.19976(14) 0.5710(2) 0.0221(5) Uani 1 1 d .
F13 F 0.68481(9) 0.27979(17) 0.5591(2) 0.0302(5) Uani 1 1 d .
C13 C 0.72175(15) 0.3422(3) 0.5104(4) 0.0204(8) Uani 1 1 d .
C14 C 0.70616(15) 0.4461(3) 0.4561(4) 0.0216(8) Uani 1 1 d .
F15 F 0.73629(9) 0.60428(17) 0.3565(2) 0.0323(6) Uani 1 1 d .
C15 C 0.74793(16) 0.5032(3) 0.4102(4) 0.0213(8) Uani 1 1 d .
F16 F 0.83673(8) 0.52481(15) 0.3659(2) 0.0236(5) Uani 1 1 d .
C16 C 0.80119(14) 0.4617(3) 0.4191(4) 0.0180(8) Uani 1 1 d .
F17 F 0.61039(9) 0.42836(19) 0.4729(3) 0.0411(6) Uani 1 1 d .
C17 C 0.64919(18) 0.4960(3) 0.4480(5) 0.0287(9) Uani 1 1 d .
F18 F 0.62686(10) 0.5433(2) 0.3124(3) 0.0551(8) Uani 1 1 d .
F19 F 0.65523(10) 0.57390(18) 0.5553(3) 0.0374(6) Uani 1 1 d .
C21 C 1.08442(14) 0.3221(3) 0.4555(4) 0.0158(8) Uani 1 1 d .
C22 C 1.12998(15) 0.3144(3) 0.5879(4) 0.0190(8) Uani 1 1 d .
F22 F 1.12248(8) 0.28190(18) 0.7232(2) 0.0296(5) Uani 1 1 d .
C23 C 1.18541(15) 0.3372(3) 0.5895(4) 0.0208(8) Uani 1 1 d .
F23 F 1.22633(9) 0.32283(19) 0.7209(2) 0.0365(6) Uani 1 1 d .
C24 C 1.20083(15) 0.3736(3) 0.4607(4) 0.0193(8) Uani 1 1 d .
C25 C 1.15588(16) 0.3861(3) 0.3302(4) 0.0195(8) Uani 1 1 d .
F25 F 1.16466(9) 0.42523(18) 0.1986(2) 0.0353(6) Uani 1 1 d .
C26 C 1.10071(15) 0.3617(3) 0.3282(4) 0.0182(8) Uani 1 1 d .
F26 F 1.06117(9) 0.37832(18) 0.1929(2) 0.0325(5) Uani 1 1 d .
C27 C 1.26268(17) 0.3940(3) 0.4700(5) 0.0261(9) Uani 1 1 d .
F27 F 1.29339(9) 0.30427(17) 0.5057(3) 0.0457(7) Uani 1 1 d .
F28 F 1.27114(10) 0.4299(2) 0.3403(3) 0.0498(7) Uani 1 1 d .
F29 F 1.28569(10) 0.46572(16) 0.5786(3) 0.0343(6) Uani 1 1 d .
C41 C 0.90069(16) 0.1369(3) 0.7854(4) 0.0190(9) Uani 1 1 d .
H41 H 0.8737 0.0815 0.7461 0.023 Uiso 1 1 calc R
C42 C 0.96087(16) 0.1266(3) 0.8250(4) 0.0207(9) Uani 1 1 d .
H42 H 0.9816 0.0628 0.8177 0.025 Uiso 1 1 calc R
C43 C 0.98495(16) 0.2281(3) 0.8774(4) 0.0188(9) Uani 1 1 d .
H43 H 1.0247 0.2442 0.9114 0.023 Uiso 1 1 calc R
C44 C 0.93953(15) 0.3016(3) 0.8705(4) 0.0192(8) Uani 1 1 d .
H44 H 0.9433 0.3755 0.8982 0.023 Uiso 1 1 calc R
C45 C 0.88771(15) 0.2449(3) 0.8149(4) 0.0185(8) Uani 1 1 d .
H45 H 0.8504 0.2740 0.7997 0.022 Uiso 1 1 calc R

loop_
_atom_site_aniso_label
_atom_site_aniso_U_11
_atom_site_aniso_U_22
_atom_site_aniso_U_33
_atom_site_aniso_U_23
_atom_site_aniso_U_13
_atom_site_aniso_U_12
Co4 0.0155(2) 0.0128(2) 0.0119(2) 0.0010(2) 0.00485(16) 0.0004(3)
C1 0.020(2) 0.0153(18) 0.0137(18) 0.0047(14) 0.0093(15) 0.0044(15)
B2 0.021(2) 0.018(2) 0.012(2) 0.0023(17) 0.0077(18) 0.0049(18)
B3 0.020(3) 0.020(2) 0.016(2) 0.0000(19) 0.0025(19) -0.003(2)
B5 0.017(2) 0.028(2) 0.013(2) 0.0002(18) 0.0065(18) -0.0002(19)
B6 0.020(2) 0.017(2) 0.014(2) -0.0022(18) 0.0076(18) -0.0020(19)
B7 0.020(2) 0.018(2) 0.019(2) -0.0021(18) 0.011(2) 0.003(2)
B8 0.021(2) 0.022(2) 0.017(2) -0.0085(18) 0.0048(19) -0.0016(19)
B9 0.015(2) 0.021(2) 0.011(2) 0.0019(17) 0.0045(17) 0.0014(18)
B10 0.016(2) 0.014(2) 0.015(2) 0.0028(17) 0.0065(18) 0.0012(17)
B11 0.021(2) 0.025(2) 0.017(2) 0.0027(18) 0.0053(18) -0.0015(19)
C12 0.0113(18) 0.0180(18) 0.0105(17) 0.0022(14) 0.0039(14) 0.0018(14)
B13 0.016(2) 0.020(2) 0.019(2) -0.0032(18) 0.0082(18) 0.0010(19)
C11 0.0169(19) 0.0183(19) 0.0116(18) -0.0002(15) 0.0029(15) 0.0010(16)
C12P 0.023(2) 0.0153(18) 0.0154(19) -0.0014(15) 0.0071(16) 0.0019(16)
F12 0.0238(12) 0.0177(11) 0.0268(11) 0.0023(9) 0.0101(9) -0.0001(9)
F13 0.0230(12) 0.0342(13) 0.0371(13) -0.0002(10) 0.0146(10) -0.0048(10)
C13 0.014(2) 0.030(2) 0.0161(19) -0.0037(16) 0.0024(15) -0.0036(17)
C14 0.017(2) 0.027(2) 0.020(2) -0.0053(16) 0.0040(15) 0.0046(17)
F15 0.0329(14) 0.0266(13) 0.0376(14) 0.0091(11) 0.0097(11) 0.0146(10)
C15 0.027(2) 0.0164(19) 0.020(2) 0.0013(16) 0.0053(17) 0.0067(17)
F16 0.0235(12) 0.0201(11) 0.0283(12) 0.0088(9) 0.0090(10) 0.0039(9)
C16 0.016(2) 0.0171(19) 0.0202(19) -0.0006(16) 0.0045(15) -0.0023(16)
F17 0.0205(13) 0.0451(15) 0.0594(17) -0.0101(13) 0.0139(12) 0.0011(12)
C17 0.029(2) 0.030(2) 0.028(2) -0.0035(19) 0.0081(19) 0.0073(19)
F18 0.0372(16) 0.093(2) 0.0374(15) 0.0226(14) 0.0142(12) 0.0391(15)
F19 0.0347(15) 0.0339(14) 0.0462(15) -0.0104(11) 0.0152(12) 0.0063(11)
C21 0.0157(19) 0.0144(18) 0.019(2) 0.0001(15) 0.0070(15) 0.0026(15)
C22 0.021(2) 0.022(2) 0.0135(19) 0.0013(15) 0.0044(15) -0.0021(16)
F22 0.0215(12) 0.0508(14) 0.0154(11) 0.0100(10) 0.0033(9) -0.0079(10)
C23 0.015(2) 0.026(2) 0.018(2) 0.0000(16) -0.0011(16) -0.0024(16)
F23 0.0196(12) 0.0581(15) 0.0268(13) 0.0145(11) -0.0023(10) -0.0078(11)
C24 0.015(2) 0.021(2) 0.024(2) -0.0040(16) 0.0084(16) -0.0028(15)
C25 0.027(2) 0.020(2) 0.0149(19) 0.0012(16) 0.0117(17) -0.0020(17)
F25 0.0326(14) 0.0515(15) 0.0256(13) 0.0068(11) 0.0142(11) -0.0087(12)
C26 0.019(2) 0.021(2) 0.0133(19) 0.0023(16) 0.0031(16) 0.0002(16)
F26 0.0241(12) 0.0565(16) 0.0162(11) 0.0114(10) 0.0042(9) -0.0052(11)
C27 0.026(2) 0.030(2) 0.026(2) -0.0051(19) 0.0121(18) -0.0037(19)
F27 0.0233(14) 0.0317(14) 0.082(2) -0.0111(13) 0.0146(13) -0.0010(11)
F28 0.0275(14) 0.095(2) 0.0314(14) 0.0040(14) 0.0155(12) -0.0154(14)
F29 0.0259(13) 0.0360(13) 0.0422(14) -0.0143(12) 0.0113(11) -0.0114(11)
C41 0.024(2) 0.019(2) 0.015(2) 0.0062(16) 0.0081(17) -0.0011(18)
C42 0.027(2) 0.024(2) 0.0129(19) 0.0122(16) 0.0090(17) 0.0076(18)
C43 0.017(2) 0.029(2) 0.0113(19) 0.0042(16) 0.0061(15) -0.0001(17)
C44 0.026(2) 0.023(2) 0.0086(18) 0.0027(15) 0.0058(16) -0.0057(17)
C45 0.023(2) 0.022(2) 0.0130(18) 0.0044(16) 0.0096(15) 0.0024(17)

loop_
_atom_type_symbol
_atom_type_description
_atom_type_scat_dispersion_real
_atom_type_scat_dispersion_imag
_atom_type_scat_source
C C 0.0033 0.0016 'International Tables Vol C Tables 4.2.6.8 and 6.1.1.4'
H H 0.0000 0.0000 'International Tables Vol C Tables 4.2.6.8 and 6.1.1.4'
B B 0.0013 0.0007 'International Tables Vol C Tables 4.2.6.8 and 6.1.1.4'
F F 0.0171 0.0103 'International Tables Vol C Tables 4.2.6.8 and 6.1.1.4'
Co Co 0.3494 0.9721 'International Tables Vol C Tables 4.2.6.8 and 6.1.1.4'

loop_
_geom_angle_atom_site_label_1
_geom_angle_atom_site_label_2
_geom_angle_atom_site_label_3
_geom_angle
C43 Co4 C42 40.64(14)
C43 Co4 C44 40.43(14)
C42 Co4 C44 67.92(14)
C43 Co4 C1 152.73(14)
C42 Co4 C1 151.92(14)
C44 Co4 C1 112.98(14)
C43 Co4 C41 67.69(15)
C42 Co4 C41 40.11(13)
C44 Co4 C41 67.36(14)
C1 Co4 C41 112.64(14)
C43 Co4 C45 67.10(14)
C42 Co4 C45 67.10(14)
C44 Co4 C45 39.63(13)
C1 Co4 C45 95.32(13)
C41 Co4 C45 39.82(13)
C43 Co4 B10 89.57(15)
C42 Co4 B10 88.97(15)
C44 Co4 B10 124.75(15)
C1 Co4 B10 109.97(14)
C41 Co4 B10 123.30(14)
C45 Co4 B10 154.69(14)
C43 Co4 B6 91.25(15)
C42 Co4 B6 120.74(15)
C44 Co4 B6 98.76(14)
C1 Co4 B6 87.26(15)
C41 Co4 B6 158.76(15)
C45 Co4 B6 135.20(15)
B10 Co4 B6 50.53(15)
C43 Co4 B2 120.32(15)
C42 Co4 B2 160.95(15)
C44 Co4 B2 96.34(14)
C1 Co4 B2 43.29(14)
C41 Co4 B2 144.77(14)
C45 Co4 B2 108.08(14)
B10 Co4 B2 91.81(15)
B6 Co4 B2 48.78(15)
C43 Co4 B7 120.71(15)
C42 Co4 B7 91.60(15)
C44 Co4 B7 159.27(15)
C1 Co4 B7 86.50(15)
C41 Co4 B7 99.37(14)
C45 Co4 B7 135.97(15)
B10 Co4 B7 48.26(15)
B6 Co4 B7 88.82(15)
B2 Co4 B7 103.08(16)
C43 Co4 B3 162.06(15)
C42 Co4 B3 121.42(16)
C44 Co4 B3 145.31(15)
C1 Co4 B3 41.78(14)
C41 Co4 B3 97.96(16)
C45 Co4 B3 109.29(15)
B10 Co4 B3 89.79(16)
B6 Co4 B3 102.11(16)
B2 Co4 B3 77.62(16)
B7 Co4 B3 48.77(16)
C11 C1 B3 118.0(3)
C11 C1 B2 116.7(3)
B3 C1 B2 125.3(3)
C11 C1 B5 119.4(3)
B3 C1 B5 73.9(2)
B2 C1 B5 77.7(2)
C11 C1 Co4 131.4(2)
B3 C1 Co4 75.3(2)
B2 C1 Co4 71.33(19)
B5 C1 Co4 109.1(2)
C1 B2 B6 120.7(3)
C1 B2 B9 112.2(3)
B6 B2 B9 59.2(2)
C1 B2 B5 55.6(2)
B6 B2 B5 99.7(2)
B9 B2 B5 58.1(2)
C1 B2 Co4 65.38(19)
B6 B2 Co4 64.76(18)
B9 B2 Co4 108.9(2)
B5 B2 Co4 94.9(2)
C1 B2 H2 119.9(17)
B6 B2 H2 115.9(17)
B9 B2 H2 112.5(17)
B5 B2 H2 131.0(17)
Co4 B2 H2 129.7(16)
C1 B3 B8 115.0(3)
C1 B3 B7 118.7(3)
B8 B3 B7 58.6(2)
C1 B3 B5 58.0(2)
B8 B3 B5 59.4(2)
B7 B3 B5 100.1(3)
C1 B3 Co4 62.92(19)
B8 B3 Co4 107.6(3)
B7 B3 Co4 63.40(18)
B5 B3 Co4 94.7(2)
C1 B3 H3 115.0(19)
B8 B3 H3 114.5(19)
B7 B3 H3 122.0(19)
B5 B3 H3 126.5(19)
Co4 B3 H3 131.7(19)
B11 B5 C1 133.2(3)
B11 B5 B8 55.9(2)
C1 B5 B8 101.1(3)
B11 B5 B9 56.3(2)
C1 B5 B9 99.4(3)
B8 B5 B9 102.7(3)
B11 B5 B3 105.0(3)
C1 B5 B3 48.04(19)
B8 B5 B3 54.9(2)
B9 B5 B3 118.7(3)
B11 B5 B2 103.8(3)
C1 B5 B2 46.78(18)
B8 B5 B2 117.5(3)
B9 B5 B2 53.79(19)
B3 B5 B2 84.8(2)
B11 B5 H5 118.2(16)
C1 B5 H5 108.5(16)
B8 B5 H5 118.0(17)
B9 B5 H5 123.5(17)
B3 B5 H5 116.5(17)
B2 B5 H5 122.7(17)
C12 B6 B2 113.4(3)
C12 B6 B9 58.1(2)
B2 B6 B9 61.8(2)
C12 B6 B10 59.1(2)
B2 B6 B10 118.2(3)
B9 B6 B10 106.1(3)
C12 B6 Co4 113.4(2)
B2 B6 Co4 66.47(19)
B9 B6 Co4 112.1(2)
B10 B6 Co4 64.67(18)
C12 B6 H6 117.7(18)
B2 B6 H6 114.8(17)
B9 B6 H6 119.3(17)
B10 B6 H6 121.7(17)
Co4 B6 H6 120.6(17)
B10 B7 B13 60.4(2)
B10 B7 B8 107.2(3)
B13 B7 B8 58.9(2)
B10 B7 B3 119.1(3)
B13 B7 B3 113.2(3)
B8 B7 B3 59.9(2)
B10 B7 Co4 64.52(18)
B13 B7 Co4 114.9(3)
B8 B7 Co4 111.9(3)
B3 B7 Co4 67.83(19)
B10 B7 H7 117.2(17)
B13 B7 H7 118.2(17)
B8 B7 H7 124.5(17)
B3 B7 H7 116.7(17)
Co4 B7 H7 116.2(16)
B11 B8 B13 62.4(2)
B11 B8 B7 108.5(3)
B13 B8 B7 60.4(2)
B11 B8 B3 116.6(3)
B13 B8 B3 116.0(3)
B7 B8 B3 61.5(2)
B11 B8 B5 58.2(2)
B13 B8 B5 108.6(3)
B7 B8 B5 106.5(3)
B3 B8 B5 65.7(2)
B11 B8 H8 118.4(18)
B13 B8 H8 123.6(19)
B7 B8 H8 127.4(18)
B3 B8 H8 111.7(19)
B5 B8 H8 117.4(19)
C12 B9 B11 62.3(2)
C12 B9 B6 58.8(2)
B11 B9 B6 108.8(3)
C12 B9 B2 111.5(3)
B11 B9 B2 117.2(3)
B6 B9 B2 59.0(2)
C12 B9 B5 106.1(3)
B11 B9 B5 57.3(2)
B6 B9 B5 106.6(3)
B2 B9 B5 68.1(2)
C12 B9 H9 119.2(19)
B11 B9 H9 116.9(18)
B6 B9 H9 124.6(18)
B2 B9 H9 117.9(18)
B5 B9 H9 123.6(19)
C12 B10 B7 108.0(3)
C12 B10 B13 59.7(2)
B7 B10 B13 60.0(2)
C12 B10 B6 57.2(2)
B7 B10 B6 114.7(3)
B13 B10 B6 108.8(3)
C12 B10 Co4 112.0(2)
B7 B10 Co4 67.22(18)
B13 B10 Co4 116.7(3)
B6 B10 Co4 64.80(18)
C12 B10 H10 119.6(17)
B7 B10 H10 125.7(18)
B13 B10 H10 125.4(17)
B6 B10 H10 112.3(17)
Co4 B10 H10 112.5(17)
B8 B11 B9 118.9(3)
B8 B11 B5 65.9(2)
B9 B11 B5 66.4(2)
B8 B11 C12 107.9(3)
B9 B11 C12 57.5(2)
B5 B11 C12 109.5(3)
B8 B11 B13 59.5(2)
B9 B11 B13 109.5(3)
B5 B11 B13 112.4(3)
C12 B11 B13 58.7(2)
B8 B11 H11 116.9(17)
B9 B11 H11 119.5(17)
B5 B11 H11 121.0(18)
C12 B11 H11 122.0(18)
B13 B11 H11 117.5(17)
C21 C12 B9 117.8(3)
C21 C12 B6 117.4(3)
B9 C12 B6 63.1(2)
C21 C12 B10 120.1(3)
B9 C12 B10 113.7(3)
B6 C12 B10 63.7(2)
C21 C12 B13 117.6(3)
B9 C12 B13 114.0(3)
B6 C12 B13 115.6(3)
B10 C12 B13 61.2(2)
C21 C12 B11 122.6(3)
B9 C12 B11 60.3(2)
B6 C12 B11 110.6(3)
B10 C12 B11 108.0(2)
B13 C12 B11 61.1(2)
B8 B13 C12 108.0(3)
B8 B13 B7 60.8(2)
C12 B13 B7 107.2(3)
B8 B13 B10 108.0(3)
C12 B13 B10 59.1(2)
B7 B13 B10 59.6(2)
B8 B13 B11 58.2(2)
C12 B13 B11 60.1(2)
B7 B13 B11 105.6(3)
B10 B13 B11 105.7(3)
B8 B13 H13 129.7(18)
C12 B13 H13 112.0(18)
B7 B13 H13 129.3(17)
B10 B13 H13 118.2(17)
B11 B13 H13 121.2(17)
C12P C11 C16 113.2(3)
C12P C11 C1 124.9(3)
C16 C11 C1 121.9(3)
F12 C12P C13 115.4(3)
F12 C12P C11 120.0(3)
C13 C12P C11 124.6(3)
F13 C13 C12P 118.3(3)
F13 C13 C14 120.4(3)
C12P C13 C14 121.2(3)
C15 C14 C13 115.3(3)
C15 C14 C17 120.7(3)
C13 C14 C17 124.0(3)
F15 C15 C16 118.3(3)
F15 C15 C14 119.0(3)
C16 C15 C14 122.8(3)
F16 C16 C15 116.3(3)
F16 C16 C11 120.7(3)
C15 C16 C11 122.9(3)
F17 C17 F18 107.6(3)
F17 C17 F19 106.2(3)
F18 C17 F19 106.4(3)
F17 C17 C14 114.6(3)
F18 C17 C14 111.7(3)
F19 C17 C14 109.9(3)
C22 C21 C26 113.2(3)
C22 C21 C12 123.0(3)
C26 C21 C12 123.7(3)
F22 C22 C23 115.0(3)
F22 C22 C21 122.0(3)
C23 C22 C21 123.0(3)
F23 C23 C22 118.3(3)
F23 C23 C24 118.9(3)
C22 C23 C24 122.8(3)
C25 C24 C23 115.0(3)
C25 C24 C27 125.3(3)
C23 C24 C27 119.7(3)
F25 C25 C26 116.8(3)
F25 C25 C24 121.0(3)
C26 C25 C24 122.1(3)
F26 C26 C25 115.7(3)
F26 C26 C21 120.5(3)
C25 C26 C21 123.8(3)
F28 C27 F29 107.1(3)
F28 C27 F27 106.7(3)
F29 C27 F27 106.5(3)
F28 C27 C24 113.4(3)
F29 C27 C24 111.8(3)
F27 C27 C24 111.0(3)
C42 C41 C45 107.7(3)
C42 C41 Co4 68.75(19)
C45 C41 Co4 70.79(19)
C42 C41 H41 126.2
C45 C41 H41 126.2
Co4 C41 H41 125.9
C41 C42 C43 108.1(3)
C41 C42 Co4 71.14(19)
C43 C42 Co4 69.44(19)
C41 C42 H42 126.0
C43 C42 H42 126.0
Co4 C42 H42 125.0
C42 C43 C44 108.2(3)
C42 C43 Co4 69.9(2)
C44 C43 Co4 71.0(2)
C42 C43 H43 125.9
C44 C43 H43 125.9
Co4 C43 H43 124.8
C45 C44 C43 107.5(3)
C45 C44 Co4 71.11(19)
C43 C44 Co4 68.6(2)
C45 C44 H44 126.2
C43 C44 H44 126.2
Co4 C44 H44 125.7
C44 C45 C41 108.5(3)
C44 C45 Co4 69.26(19)
C41 C45 Co4 69.39(19)
C44 C45 H45 125.7
C41 C45 H45 125.7
Co4 C45 H45 127.2

loop_
_geom_bond_atom_site_label_1
_geom_bond_atom_site_label_2
_geom_bond_distance
Co4 C43 2.036(4)
Co4 C42 2.042(3)
Co4 C44 2.068(3)
Co4 C1 2.069(3)
Co4 C41 2.073(3)
Co4 C45 2.092(3)
Co4 B10 2.125(4)
Co4 B6 2.127(4)
Co4 B2 2.156(4)
Co4 B7 2.170(4)
Co4 B3 2.247(4)
C1 C11 1.490(5)
C1 B3 1.548(5)
C1 B2 1.561(5)
C1 B5 1.766(5)
B2 B6 1.769(6)
B2 B9 1.820(5)
B2 B5 2.092(6)
B2 H2 1.07(3)
B3 B8 1.796(6)
B3 B7 1.825(6)
B3 B5 2.001(6)
B3 H3 1.05(4)
B5 B11 1.758(6)
B5 B8 1.889(6)
B5 B9 1.915(6)
B5 H5 1.13(3)
B6 C12 1.701(5)
B6 B9 1.772(5)
B6 B10 1.815(5)
B6 H6 1.10(3)
B7 B10 1.756(6)
B7 B13 1.764(6)
B7 B8 1.772(6)
B7 H7 1.13(3)
B8 B11 1.714(6)
B8 B13 1.738(6)
B8 H8 1.05(3)
B9 C12 1.688(5)
B9 B11 1.738(6)
B9 H9 1.04(3)
B10 C12 1.736(5)
B10 B13 1.772(6)
B10 H10 1.08(3)
B11 C12 1.771(5)
B11 B13 1.788(6)
B11 H11 1.11(3)
C12 C21 1.514(4)
C12 B13 1.746(5)
B13 H13 1.09(3)
C11 C12P 1.387(5)
C11 C16 1.406(5)
C12P F12 1.352(4)
C12P C13 1.375(5)
F13 C13 1.344(4)
C13 C14 1.395(5)
C14 C15 1.387(5)
C14 C17 1.498(5)
F15 C15 1.349(4)
C15 C16 1.372(5)
F16 C16 1.344(4)
F17 C17 1.324(4)
C17 F18 1.335(4)
C17 F19 1.349(4)
C21 C22 1.397(5)
C21 C26 1.399(5)
C22 F22 1.344(4)
C22 C23 1.369(5)
C23 F23 1.339(4)
C23 C24 1.388(5)
C24 C25 1.383(5)
C24 C27 1.500(5)
C25 F25 1.351(4)
C25 C26 1.367(5)
C26 F26 1.352(4)
C27 F28 1.319(4)
C27 F29 1.331(4)
C27 F27 1.331(4)
C41 C42 1.412(5)
C41 C45 1.419(5)
C41 H41 0.9500
C42 C43 1.416(5)
C42 H42 0.9500
C43 C44 1.418(5)
C43 H43 0.9500
C44 C45 1.410(5)
C44 H44 0.9500
C45 H45 0.9500

loop_
_geom_torsion_atom_site_label_1
_geom_torsion_atom_site_label_2
_geom_torsion_atom_site_label_3
_geom_torsion_atom_site_label_4
_geom_torsion
C43 Co4 C1 C11 -46.4(5)
C42 Co4 C1 C11 50.4(5)
C44 Co4 C1 C11 -35.4(4)
C41 Co4 C1 C11 38.5(4)
C45 Co4 C1 C11 1.4(3)
B10 Co4 C1 C11 -179.8(3)
B6 Co4 C1 C11 -133.8(3)
B2 Co4 C1 C11 -109.5(4)
B7 Co4 C1 C11 137.2(3)
B3 Co4 C1 C11 114.6(4)
C43 Co4 C1 B3 -160.9(3)
C42 Co4 C1 B3 -64.2(4)
C44 Co4 C1 B3 -150.0(2)
C41 Co4 C1 B3 -76.0(2)
C45 Co4 C1 B3 -113.2(2)
B10 Co4 C1 B3 65.6(2)
B6 Co4 C1 B3 111.7(2)
B2 Co4 C1 B3 136.0(3)
B7 Co4 C1 B3 22.7(2)
C43 Co4 C1 B2 63.1(4)
C42 Co4 C1 B2 159.9(3)
C44 Co4 C1 B2 74.0(2)
C41 Co4 C1 B2 148.0(2)
C45 Co4 C1 B2 110.8(2)
B10 Co4 C1 B2 -70.3(2)
B6 Co4 C1 B2 -24.3(2)
B7 Co4 C1 B2 -113.3(2)
B3 Co4 C1 B2 -136.0(3)
C43 Co4 C1 B5 132.3(3)
C42 Co4 C1 B5 -131.0(3)
C44 Co4 C1 B5 143.2(2)
C41 Co4 C1 B5 -142.8(2)
C45 Co4 C1 B5 180.0(2)
B10 Co4 C1 B5 -1.2(3)
B6 Co4 C1 B5 44.8(2)
B2 Co4 C1 B5 69.2(3)
B7 Co4 C1 B5 -44.1(2)
B3 Co4 C1 B5 -66.8(3)
C11 C1 B2 B6 162.9(3)
B3 C1 B2 B6 -20.3(5)
B5 C1 B2 B6 -80.2(3)
Co4 C1 B2 B6 35.1(3)
C11 C1 B2 B9 -130.8(3)
B3 C1 B2 B9 46.0(4)
B5 C1 B2 B9 -13.9(3)
Co4 C1 B2 B9 101.4(3)
C11 C1 B2 B5 -116.9(3)
B3 C1 B2 B5 59.9(3)
Co4 C1 B2 B5 115.3(2)
C11 C1 B2 Co4 127.7(3)
B3 C1 B2 Co4 -55.4(3)
B5 C1 B2 Co4 -115.3(2)
C43 Co4 B2 C1 -151.75(18)
C42 Co4 B2 C1 -150.2(4)
C44 Co4 B2 C1 -117.05(19)
C41 Co4 B2 C1 -58.0(3)
C45 Co4 B2 C1 -78.2(2)
B10 Co4 B2 C1 117.7(2)
B6 Co4 B2 C1 146.8(3)
B7 Co4 B2 C1 70.3(2)
B3 Co4 B2 C1 28.3(2)
C43 Co4 B2 B6 61.4(2)
C42 Co4 B2 B6 62.9(5)
C44 Co4 B2 B6 96.10(19)
C1 Co4 B2 B6 -146.8(3)
C41 Co4 B2 B6 155.2(2)
C45 Co4 B2 B6 134.94(19)
B10 Co4 B2 B6 -29.2(2)
B7 Co4 B2 B6 -76.6(2)
B3 Co4 B2 B6 -118.6(2)
C43 Co4 B2 B9 101.9(2)
C42 Co4 B2 B9 103.4(5)
C44 Co4 B2 B9 136.6(2)
C1 Co4 B2 B9 -106.4(3)
C41 Co4 B2 B9 -164.3(2)
C45 Co4 B2 B9 175.4(2)
B10 Co4 B2 B9 11.3(2)
B6 Co4 B2 B9 40.5(2)
B7 Co4 B2 B9 -36.1(3)
B3 Co4 B2 B9 -78.1(2)
C43 Co4 B2 B5 159.83(17)
C42 Co4 B2 B5 161.4(4)
C44 Co4 B2 B5 -165.47(18)
C1 Co4 B2 B5 -48.4(2)
C41 Co4 B2 B5 -106.4(3)
C45 Co4 B2 B5 -126.63(18)
B10 Co4 B2 B5 69.3(2)
B6 Co4 B2 B5 98.4(2)
B7 Co4 B2 B5 21.8(2)
B3 Co4 B2 B5 -20.12(19)
C11 C1 B3 B8 132.7(3)
B2 C1 B3 B8 -44.1(5)
B5 C1 B3 B8 17.5(3)
Co4 C1 B3 B8 -97.8(3)
C11 C1 B3 B7 -160.9(3)
B2 C1 B3 B7 22.3(5)
B5 C1 B3 B7 83.9(3)
Co4 C1 B3 B7 -31.4(3)
C11 C1 B3 B5 115.2(3)
B2 C1 B3 B5 -61.6(3)
Co4 C1 B3 B5 -115.3(2)
C11 C1 B3 Co4 -129.5(3)
B2 C1 B3 Co4 53.8(3)
B5 C1 B3 Co4 115.3(2)
C43 Co4 B3 C1 150.9(5)
C42 Co4 B3 C1 150.23(19)
C44 Co4 B3 C1 54.0(3)
C41 Co4 B3 C1 115.3(2)
C45 Co4 B3 C1 75.9(2)
B10 Co4 B3 C1 -121.1(2)
B6 Co4 B3 C1 -71.7(2)
B2 Co4 B3 C1 -29.2(2)
B7 Co4 B3 C1 -149.2(3)
C43 Co4 B3 B8 -99.4(6)
C42 Co4 B3 B8 -100.1(3)
C44 Co4 B3 B8 163.6(2)
C1 Co4 B3 B8 109.6(3)
C41 Co4 B3 B8 -135.1(2)
C45 Co4 B3 B8 -174.5(2)
B10 Co4 B3 B8 -11.5(3)
B6 Co4 B3 B8 37.9(3)
B2 Co4 B3 B8 80.4(3)
B7 Co4 B3 B8 -39.6(2)
C43 Co4 B3 B7 -59.8(6)
C42 Co4 B3 B7 -60.5(2)
C44 Co4 B3 B7 -156.8(2)
C1 Co4 B3 B7 149.2(3)
C41 Co4 B3 B7 -95.5(2)
C45 Co4 B3 B7 -134.9(2)
B10 Co4 B3 B7 28.1(2)
B6 Co4 B3 B7 77.5(2)
B2 Co4 B3 B7 120.0(2)
C43 Co4 B3 B5 -158.8(5)
C42 Co4 B3 B5 -159.48(19)
C44 Co4 B3 B5 104.3(3)
C1 Co4 B3 B5 50.3(2)
C41 Co4 B3 B5 165.55(19)
C45 Co4 B3 B5 126.14(19)
B10 Co4 B3 B5 -70.8(2)
B6 Co4 B3 B5 -21.4(2)
B2 Co4 B3 B5 21.1(2)
B7 Co4 B3 B5 -98.9(3)
C11 C1 B5 B11 178.1(3)
B3 C1 B5 B11 -68.5(4)
B2 C1 B5 B11 64.2(4)
Co4 C1 B5 B11 -0.8(5)
C11 C1 B5 B8 -128.8(3)
B3 C1 B5 B8 -15.3(3)
B2 C1 B5 B8 117.4(3)
Co4 C1 B5 B8 52.4(3)
C11 C1 B5 B9 126.2(3)
B3 C1 B5 B9 -120.3(3)
B2 C1 B5 B9 12.4(3)
Co4 C1 B5 B9 -52.6(3)
C11 C1 B5 B3 -113.5(4)
B2 C1 B5 B3 132.7(3)
Co4 C1 B5 B3 67.7(2)
C11 C1 B5 B2 113.8(4)
B3 C1 B5 B2 -132.7(3)
Co4 C1 B5 B2 -65.0(2)
C1 B3 B5 B11 135.4(3)
B8 B3 B5 B11 -26.1(3)
B7 B3 B5 B11 17.8(3)
Co4 B3 B5 B11 81.6(3)
B8 B3 B5 C1 -161.6(3)
B7 B3 B5 C1 -117.6(3)
Co4 B3 B5 C1 -53.8(2)
C1 B3 B5 B8 161.6(3)
B7 B3 B5 B8 43.9(3)
Co4 B3 B5 B8 107.7(2)
C1 B3 B5 B9 76.0(3)
B8 B3 B5 B9 -85.5(3)
B7 B3 B5 B9 -41.6(4)
Co4 B3 B5 B9 22.2(3)
C1 B3 B5 B2 32.5(2)
B8 B3 B5 B2 -129.0(3)
B7 B3 B5 B2 -85.1(3)
Co4 B3 B5 B2 -21.3(2)
C1 B2 B5 B11 -137.5(3)
B6 B2 B5 B11 -16.8(3)
B9 B2 B5 B11 27.3(3)
Co4 B2 B5 B11 -81.9(2)
B6 B2 B5 C1 120.7(3)
B9 B2 B5 C1 164.8(3)
Co4 B2 B5 C1 55.6(2)
C1 B2 B5 B8 -79.0(3)
B6 B2 B5 B8 41.7(3)
B9 B2 B5 B8 85.8(3)
Co4 B2 B5 B8 -23.5(3)
C1 B2 B5 B9 -164.8(3)
B6 B2 B5 B9 -44.1(2)
Co4 B2 B5 B9 -109.3(2)
C1 B2 B5 B3 -33.3(2)
B6 B2 B5 B3 87.5(3)
B9 B2 B5 B3 131.5(3)
Co4 B2 B5 B3 22.3(2)
C1 B2 B6 C12 71.2(4)
B9 B2 B6 C12 -27.8(3)
B5 B2 B6 C12 15.7(3)
Co4 B2 B6 C12 106.5(3)
C1 B2 B6 B9 99.0(3)
B5 B2 B6 B9 43.5(2)
Co4 B2 B6 B9 134.3(2)
C1 B2 B6 B10 5.0(5)
B9 B2 B6 B10 -94.0(3)
B5 B2 B6 B10 -50.5(3)
Co4 B2 B6 B10 40.3(2)
C1 B2 B6 Co4 -35.3(3)
B9 B2 B6 Co4 -134.3(2)
B5 B2 B6 Co4 -90.9(2)
C43 Co4 B6 C12 122.8(3)
C42 Co4 B6 C12 93.3(3)
C44 Co4 B6 C12 162.8(2)
C1 Co4 B6 C12 -84.4(3)
C41 Co4 B6 C12 115.5(4)
C45 Co4 B6 C12 -179.2(2)
B10 Co4 B6 C12 34.4(2)
B2 Co4 B6 C12 -106.5(3)
B7 Co4 B6 C12 2.1(3)
B3 Co4 B6 C12 -45.1(3)
C43 Co4 B6 B2 -130.70(19)
C42 Co4 B6 B2 -160.24(19)
C44 Co4 B6 B2 -90.8(2)
C1 Co4 B6 B2 22.05(19)
C41 Co4 B6 B2 -138.0(4)
C45 Co4 B6 B2 -72.7(3)
B10 Co4 B6 B2 140.9(3)
B7 Co4 B6 B2 108.6(2)
B3 Co4 B6 B2 61.3(2)
C43 Co4 B6 B9 -173.6(2)
C42 Co4 B6 B9 156.9(2)
C44 Co4 B6 B9 -133.7(2)
C1 Co4 B6 B9 -20.9(2)
C41 Co4 B6 B9 179.1(3)
C45 Co4 B6 B9 -115.6(3)
B10 Co4 B6 B9 98.0(3)
B2 Co4 B6 B9 -42.9(2)
B7 Co4 B6 B9 65.7(3)
B3 Co4 B6 B9 18.4(3)
C43 Co4 B6 B10 88.4(2)
C42 Co4 B6 B10 58.9(2)
C44 Co4 B6 B10 128.3(2)
C1 Co4 B6 B10 -118.8(2)
C41 Co4 B6 B10 81.1(4)
C45 Co4 B6 B10 146.4(2)
B2 Co4 B6 B10 -140.9(3)
B7 Co4 B6 B10 -32.3(2)
B3 Co4 B6 B10 -79.5(2)
C1 B3 B7 B10 -9.4(5)
B8 B3 B7 B10 93.9(3)
B5 B3 B7 B10 49.5(4)
Co4 B3 B7 B10 -40.7(3)
C1 B3 B7 B13 -77.3(4)
B8 B3 B7 B13 26.0(3)
B5 B3 B7 B13 -18.4(4)
Co4 B3 B7 B13 -108.6(3)
C1 B3 B7 B8 -103.3(4)
B5 B3 B7 B8 -44.4(2)
Co4 B3 B7 B8 -134.6(3)
C1 B3 B7 Co4 31.3(3)
B8 B3 B7 Co4 134.6(3)
B5 B3 B7 Co4 90.2(2)
C43 Co4 B7 B10 -57.2(2)
C42 Co4 B7 B10 -87.2(2)
C44 Co4 B7 B10 -78.5(5)
C1 Co4 B7 B10 120.9(2)
C41 Co4 B7 B10 -126.8(2)
C45 Co4 B7 B10 -145.1(2)
B6 Co4 B7 B10 33.5(2)
B2 Co4 B7 B10 80.6(2)
B3 Co4 B7 B10 140.8(3)
C43 Co4 B7 B13 -91.8(3)
C42 Co4 B7 B13 -121.8(3)
C44 Co4 B7 B13 -113.1(4)
C1 Co4 B7 B13 86.3(3)
C41 Co4 B7 B13 -161.4(3)
C45 Co4 B7 B13 -179.7(2)
B10 Co4 B7 B13 -34.6(2)
B6 Co4 B7 B13 -1.1(3)
B2 Co4 B7 B13 46.0(3)
B3 Co4 B7 B13 106.2(3)
C43 Co4 B7 B8 -156.5(2)
C42 Co4 B7 B8 173.5(3)
C44 Co4 B7 B8 -177.8(3)
C1 Co4 B7 B8 21.6(3)
C41 Co4 B7 B8 134.0(3)
C45 Co4 B7 B8 115.6(3)
B10 Co4 B7 B8 -99.3(3)
B6 Co4 B7 B8 -65.7(3)
B2 Co4 B7 B8 -18.7(3)
B3 Co4 B7 B8 41.6(3)
C43 Co4 B7 B3 162.0(2)
C42 Co4 B7 B3 132.0(2)
C44 Co4 B7 B3 140.7(4)
C1 Co4 B7 B3 -20.0(2)
C41 Co4 B7 B3 92.4(2)
C45 Co4 B7 B3 74.1(3)
B10 Co4 B7 B3 -140.8(3)
B6 Co4 B7 B3 -107.3(2)
B2 Co4 B7 B3 -60.3(2)
B10 B7 B8 B11 -3.3(4)
B13 B7 B8 B11 -41.1(3)
B3 B7 B8 B11 110.8(3)
Co4 B7 B8 B11 65.5(3)
B10 B7 B8 B13 37.8(3)
B3 B7 B8 B13 151.9(3)
Co4 B7 B8 B13 106.6(3)
B10 B7 B8 B3 -114.1(3)
B13 B7 B8 B3 -151.9(3)
Co4 B7 B8 B3 -45.3(2)
B10 B7 B8 B5 -64.6(3)
B13 B7 B8 B5 -102.4(3)
B3 B7 B8 B5 49.5(3)
Co4 B7 B8 B5 4.3(3)
C1 B3 B8 B11 12.0(5)
B7 B3 B8 B11 -97.7(4)
B5 B3 B8 B11 29.2(3)
Co4 B3 B8 B11 -55.8(4)
C1 B3 B8 B13 82.5(4)
B7 B3 B8 B13 -27.1(3)
B5 B3 B8 B13 99.8(3)
Co4 B3 B8 B13 14.8(4)
C1 B3 B8 B7 109.6(4)
B5 B3 B8 B7 126.9(3)
Co4 B3 B8 B7 41.9(2)
C1 B3 B8 B5 -17.2(3)
B7 B3 B8 B5 -126.9(3)
Co4 B3 B8 B5 -85.0(2)
C1 B5 B8 B11 -135.2(3)
B9 B5 B8 B11 -32.9(3)
B3 B5 B8 B11 -149.1(3)
B2 B5 B8 B11 -88.4(3)
B11 B5 B8 B13 38.3(3)
C1 B5 B8 B13 -96.9(3)
B9 B5 B8 B13 5.4(3)
B3 B5 B8 B13 -110.8(3)
B2 B5 B8 B13 -50.1(4)
B11 B5 B8 B7 101.9(3)
C1 B5 B8 B7 -33.3(3)
B9 B5 B8 B7 69.1(3)
B3 B5 B8 B7 -47.2(3)
B2 B5 B8 B7 13.5(4)
B11 B5 B8 B3 149.1(3)
C1 B5 B8 B3 13.9(2)
B9 B5 B8 B3 116.3(3)
B2 B5 B8 B3 60.7(3)
B2 B6 B9 C12 -149.7(3)
B10 B6 B9 C12 -35.9(2)
Co4 B6 B9 C12 -104.6(2)
C12 B6 B9 B11 38.7(3)
B2 B6 B9 B11 -111.0(3)
B10 B6 B9 B11 2.7(4)
Co4 B6 B9 B11 -66.0(3)
C12 B6 B9 B2 149.7(3)
B10 B6 B9 B2 113.8(3)
Co4 B6 B9 B2 45.1(2)
C12 B6 B9 B5 99.1(3)
B2 B6 B9 B5 -50.6(3)
B10 B6 B9 B5 63.1(3)
Co4 B6 B9 B5 -5.6(3)
C1 B2 B9 C12 -85.9(3)
B6 B2 B9 C12 27.6(3)
B5 B2 B9 C12 -99.4(3)
Co4 B2 B9 C12 -15.5(3)
C1 B2 B9 B11 -17.0(4)
B6 B2 B9 B11 96.5(3)
B5 B2 B9 B11 -30.5(3)
Co4 B2 B9 B11 53.4(4)
C1 B2 B9 B6 -113.5(3)
B5 B2 B9 B6 -127.0(3)
Co4 B2 B9 B6 -43.1(2)
C1 B2 B9 B5 13.5(3)
B6 B2 B9 B5 127.0(3)
Co4 B2 B9 B5 83.9(2)
B11 B5 B9 C12 -40.4(3)
C1 B5 B9 C12 96.0(3)
B8 B5 B9 C12 -7.7(3)
B3 B5 B9 C12 49.0(4)
B2 B5 B9 C12 107.1(3)
C1 B5 B9 B11 136.4(3)
B8 B5 B9 B11 32.7(3)
B3 B5 B9 B11 89.4(3)
B2 B5 B9 B11 147.6(3)
B11 B5 B9 B6 -102.0(3)
C1 B5 B9 B6 34.4(3)
B8 B5 B9 B6 -69.3(3)
B3 B5 B9 B6 -12.6(4)
B2 B5 B9 B6 45.6(2)
B11 B5 B9 B2 -147.6(3)
C1 B5 B9 B2 -11.1(2)
B8 B5 B9 B2 -114.9(3)
B3 B5 B9 B2 -58.1(3)
B13 B7 B10 C12 36.8(3)
B8 B7 B10 C12 -0.3(4)
B3 B7 B10 C12 -64.9(4)
Co4 B7 B10 C12 -106.9(2)
B8 B7 B10 B13 -37.1(3)
B3 B7 B10 B13 -101.7(3)
Co4 B7 B10 B13 -143.7(2)
B13 B7 B10 B6 98.2(3)
B8 B7 B10 B6 61.1(4)
B3 B7 B10 B6 -3.4(4)
Co4 B7 B10 B6 -45.4(2)
B13 B7 B10 Co4 143.7(2)
B8 B7 B10 Co4 106.6(3)
B3 B7 B10 Co4 42.0(3)
B2 B6 B10 C12 101.8(3)
B9 B6 B10 C12 35.5(2)
Co4 B6 B10 C12 142.8(2)
C12 B6 B10 B7 -96.2(3)
B2 B6 B10 B7 5.6(4)
B9 B6 B10 B7 -60.7(4)
Co4 B6 B10 B7 46.6(2)
C12 B6 B10 B13 -31.4(3)
B2 B6 B10 B13 70.4(4)
B9 B6 B10 B13 4.1(4)
Co4 B6 B10 B13 111.4(3)
C12 B6 B10 Co4 -142.8(2)
B2 B6 B10 Co4 -41.0(2)
B9 B6 B10 Co4 -107.3(3)
C43 Co4 B10 C12 -125.2(2)
C42 Co4 B10 C12 -165.9(2)
C44 Co4 B10 C12 -103.9(2)
C1 Co4 B10 C12 35.4(3)
C41 Co4 B10 C12 172.1(2)
C45 Co4 B10 C12 -147.4(3)
B6 Co4 B10 C12 -33.2(2)
B2 Co4 B10 C12 -4.9(2)
B7 Co4 B10 C12 101.1(3)
B3 Co4 B10 C12 72.7(2)
C43 Co4 B10 B7 133.7(2)
C42 Co4 B10 B7 93.1(2)
C44 Co4 B10 B7 155.02(19)
C1 Co4 B10 B7 -65.7(2)
C41 Co4 B10 B7 71.0(2)
C45 Co4 B10 B7 111.5(4)
B6 Co4 B10 B7 -134.3(3)
B2 Co4 B10 B7 -106.0(2)
B3 Co4 B10 B7 -28.4(2)
C43 Co4 B10 B13 168.8(3)
C42 Co4 B10 B13 128.1(3)
C44 Co4 B10 B13 -169.9(2)
C1 Co4 B10 B13 -30.7(3)
C41 Co4 B10 B13 106.1(3)
C45 Co4 B10 B13 146.6(3)
B6 Co4 B10 B13 -99.3(3)
B2 Co4 B10 B13 -70.9(3)
B7 Co4 B10 B13 35.0(2)
B3 Co4 B10 B13 6.7(3)
C43 Co4 B10 B6 -92.0(2)
C42 Co4 B10 B6 -132.6(2)
C44 Co4 B10 B6 -70.7(2)
C1 Co4 B10 B6 68.6(2)
C41 Co4 B10 B6 -154.65(19)
C45 Co4 B10 B6 -114.1(3)
B2 Co4 B10 B6 28.3(2)
B7 Co4 B10 B6 134.3(3)
B3 Co4 B10 B6 106.0(2)
B13 B8 B11 B9 -96.7(4)
B7 B8 B11 B9 -56.6(4)
B3 B8 B11 B9 10.2(5)
B5 B8 B11 B9 41.8(3)
B13 B8 B11 B5 -138.5(3)
B7 B8 B11 B5 -98.3(3)
B3 B8 B11 B5 -31.5(3)
B13 B8 B11 C12 -34.6(3)
B7 B8 B11 C12 5.6(4)
B3 B8 B11 C12 72.4(4)
B5 B8 B11 C12 103.9(3)
B7 B8 B11 B13 40.2(3)
B3 B8 B11 B13 107.0(3)
B5 B8 B11 B13 138.5(3)
C12 B9 B11 B8 93.7(3)
B6 B9 B11 B8 56.5(4)
B2 B9 B11 B8 -7.6(5)
B5 B9 B11 B8 -41.6(3)
C12 B9 B11 B5 135.2(3)
B6 B9 B11 B5 98.1(3)
B2 B9 B11 B5 34.0(3)
B6 B9 B11 C12 -37.2(3)
B2 B9 B11 C12 -101.2(3)
B5 B9 B11 C12 -135.2(3)
C12 B9 B11 B13 28.6(3)
B6 B9 B11 B13 -8.6(4)
B2 B9 B11 B13 -72.7(4)
B5 B9 B11 B13 -106.7(3)
C1 B5 B11 B8 71.5(4)
B9 B5 B11 B8 140.5(3)
B3 B5 B11 B8 25.8(3)
B2 B5 B11 B8 114.0(3)
C1 B5 B11 B9 -69.0(4)
B8 B5 B11 B9 -140.5(3)
B3 B5 B11 B9 -114.7(3)
B2 B5 B11 B9 -26.5(2)
C1 B5 B11 C12 -29.9(5)
B8 B5 B11 C12 -101.4(3)
B9 B5 B11 C12 39.1(2)
B3 B5 B11 C12 -75.7(3)
B2 B5 B11 C12 12.6(3)
C1 B5 B11 B13 33.4(5)
B8 B5 B11 B13 -38.1(3)
B9 B5 B11 B13 102.4(3)
B3 B5 B11 B13 -12.3(4)
B2 B5 B11 B13 75.9(3)
B11 B9 C12 C21 113.6(3)
B6 B9 C12 C21 -108.3(3)
B2 B9 C12 C21 -136.0(3)
B5 B9 C12 C21 151.7(3)
B11 B9 C12 B6 -138.1(3)
B2 B9 C12 B6 -27.7(3)
B5 B9 C12 B6 -100.0(3)
B11 B9 C12 B10 -98.0(3)
B6 B9 C12 B10 40.1(3)
B2 B9 C12 B10 12.4(4)
B5 B9 C12 B10 -59.9(3)
B11 B9 C12 B13 -30.3(3)
B6 B9 C12 B13 107.7(3)
B2 B9 C12 B13 80.0(3)
B5 B9 C12 B13 7.7(3)
B6 B9 C12 B11 138.1(3)
B2 B9 C12 B11 110.4(3)
B5 B9 C12 B11 38.1(2)
B2 B6 C12 C21 138.1(3)
B9 B6 C12 C21 109.1(3)
B10 B6 C12 C21 -112.0(3)
Co4 B6 C12 C21 -148.6(2)
B2 B6 C12 B9 29.0(3)
B10 B6 C12 B9 138.9(3)
Co4 B6 C12 B9 102.3(3)
B2 B6 C12 B10 -109.9(3)
B9 B6 C12 B10 -138.9(3)
Co4 B6 C12 B10 -36.6(2)
B2 B6 C12 B13 -76.2(3)
B9 B6 C12 B13 -105.2(3)
B10 B6 C12 B13 33.7(3)
Co4 B6 C12 B13 -2.9(4)
B2 B6 C12 B11 -9.3(4)
B9 B6 C12 B11 -38.3(3)
B10 B6 C12 B11 100.6(3)
Co4 B6 C12 B11 64.0(3)
B7 B10 C12 C21 -143.9(3)
B13 B10 C12 C21 -107.0(3)
B6 B10 C12 C21 107.8(3)
Co4 B10 C12 C21 144.0(2)
B7 B10 C12 B9 68.4(3)
B13 B10 C12 B9 105.4(3)
B6 B10 C12 B9 -39.8(3)
Co4 B10 C12 B9 -3.6(3)
B7 B10 C12 B6 108.2(3)
B13 B10 C12 B6 145.2(3)
Co4 B10 C12 B6 36.2(2)
B7 B10 C12 B13 -36.9(3)
B6 B10 C12 B13 -145.2(3)
Co4 B10 C12 B13 -109.0(3)
B7 B10 C12 B11 3.7(3)
B13 B10 C12 B11 40.6(3)
B6 B10 C12 B11 -104.5(3)
Co4 B10 C12 B11 -68.4(3)
B8 B11 C12 C21 140.9(3)
B9 B11 C12 C21 -105.8(3)
B5 B11 C12 C21 -149.0(3)
B13 B11 C12 C21 106.0(3)
B8 B11 C12 B9 -113.3(3)
B5 B11 C12 B9 -43.2(3)
B13 B11 C12 B9 -148.2(3)
B8 B11 C12 B6 -73.8(3)
B9 B11 C12 B6 39.5(3)
B5 B11 C12 B6 -3.7(4)
B13 B11 C12 B6 -108.7(3)
B8 B11 C12 B10 -5.8(3)
B9 B11 C12 B10 107.5(3)
B5 B11 C12 B10 64.3(3)
B13 B11 C12 B10 -40.7(3)
B8 B11 C12 B13 34.9(3)
B9 B11 C12 B13 148.2(3)
B5 B11 C12 B13 105.0(3)
B11 B8 B13 C12 35.2(3)
B7 B8 B13 C12 -100.1(3)
B3 B8 B13 C12 -72.7(4)
B5 B8 B13 C12 -1.3(4)
B11 B8 B13 B7 135.3(3)
B3 B8 B13 B7 27.4(3)
B5 B8 B13 B7 98.8(3)
B11 B8 B13 B10 97.7(3)
B7 B8 B13 B10 -37.6(3)
B3 B8 B13 B10 -10.2(4)
B5 B8 B13 B10 61.2(3)
B7 B8 B13 B11 -135.3(3)
B3 B8 B13 B11 -107.9(4)
B5 B8 B13 B11 -36.4(3)
C21 C12 B13 B8 -148.3(3)
B9 C12 B13 B8 -4.3(4)
B6 C12 B13 B8 66.0(4)
B10 C12 B13 B8 100.6(3)
B11 C12 B13 B8 -34.3(3)
C21 C12 B13 B7 147.6(3)
B9 C12 B13 B7 -68.4(3)
B6 C12 B13 B7 1.9(4)
B10 C12 B13 B7 36.5(3)
B11 C12 B13 B7 -98.5(3)
C21 C12 B13 B10 111.0(3)
B9 C12 B13 B10 -104.9(3)
B6 C12 B13 B10 -34.6(3)
B11 C12 B13 B10 -135.0(3)
C21 C12 B13 B11 -114.0(3)
B9 C12 B13 B11 30.1(3)
B6 C12 B13 B11 100.4(3)
B10 C12 B13 B11 135.0(3)
B10 B7 B13 B8 -137.7(3)
B3 B7 B13 B8 -26.3(3)
Co4 B7 B13 B8 -101.6(3)
B10 B7 B13 C12 -36.4(2)
B8 B7 B13 C12 101.3(3)
B3 B7 B13 C12 75.0(4)
Co4 B7 B13 C12 -0.3(4)
B8 B7 B13 B10 137.7(3)
B3 B7 B13 B10 111.4(3)
Co4 B7 B13 B10 36.1(2)
B10 B7 B13 B11 -99.3(3)
B8 B7 B13 B11 38.4(3)
B3 B7 B13 B11 12.1(4)
Co4 B7 B13 B11 -63.2(3)
C12 B10 B13 B8 -100.6(3)
B7 B10 B13 B8 38.2(3)
B6 B10 B13 B8 -70.1(3)
Co4 B10 B13 B8 0.5(4)
B7 B10 B13 C12 138.7(3)
B6 B10 B13 C12 30.5(2)
Co4 B10 B13 C12 101.0(3)
C12 B10 B13 B7 -138.7(3)
B6 B10 B13 B7 -108.3(3)
Co4 B10 B13 B7 -37.7(2)
C12 B10 B13 B11 -39.6(2)
B7 B10 B13 B11 99.1(3)
B6 B10 B13 B11 -9.1(4)
Co4 B10 B13 B11 61.5(3)
B9 B11 B13 B8 112.7(3)
B5 B11 B13 B8 40.9(3)
C12 B11 B13 B8 140.8(3)
B8 B11 B13 C12 -140.8(3)
B9 B11 B13 C12 -28.1(3)
B5 B11 B13 C12 -99.9(3)
B8 B11 B13 B7 -39.6(3)
B9 B11 B13 B7 73.1(4)
B5 B11 B13 B7 1.3(4)
C12 B11 B13 B7 101.2(3)
B8 B11 B13 B10 -101.7(3)
B9 B11 B13 B10 11.0(4)
B5 B11 B13 B10 -60.8(4)
C12 B11 B13 B10 39.1(2)
B3 C1 C11 C12P 43.2(5)
B2 C1 C11 C12P -139.7(3)
B5 C1 C11 C12P 129.8(3)
Co4 C1 C11 C12P -51.7(5)
B3 C1 C11 C16 -134.9(3)
B2 C1 C11 C16 42.1(5)
B5 C1 C11 C16 -48.4(5)
Co4 C1 C11 C16 130.1(3)
C16 C11 C12P F12 179.4(3)
C1 C11 C12P F12 1.1(5)
C16 C11 C12P C13 -1.5(5)
C1 C11 C12P C13 -179.7(3)
F12 C12P C13 F13 0.9(4)
C11 C12P C13 F13 -178.3(3)
F12 C12P C13 C14 -179.7(3)
C11 C12P C13 C14 1.1(5)
F13 C13 C14 C15 179.5(3)
C12P C13 C14 C15 0.1(5)
F13 C13 C14 C17 0.3(5)
C12P C13 C14 C17 -179.1(3)
C13 C14 C15 F15 -179.9(3)
C17 C14 C15 F15 -0.7(5)
C13 C14 C15 C16 -0.9(5)
C17 C14 C15 C16 178.4(3)
F15 C15 C16 F16 -3.0(5)
C14 C15 C16 F16 177.9(3)
F15 C15 C16 C11 179.5(3)
C14 C15 C16 C11 0.5(6)
C12P C11 C16 F16 -176.7(3)
C1 C11 C16 F16 1.7(5)
C12P C11 C16 C15 0.7(5)
C1 C11 C16 C15 179.0(3)
C15 C14 C17 F17 170.4(3)
C13 C14 C17 F17 -10.5(5)
C15 C14 C17 F18 47.6(5)
C13 C14 C17 F18 -133.2(4)
C15 C14 C17 F19 -70.2(4)
C13 C14 C17 F19 109.0(4)
B9 C12 C21 C22 117.4(4)
B6 C12 C21 C22 45.1(4)
B10 C12 C21 C22 -28.9(5)
B13 C12 C21 C22 -99.9(4)
B11 C12 C21 C22 -171.7(3)
B9 C12 C21 C26 -59.9(4)
B6 C12 C21 C26 -132.2(3)
B10 C12 C21 C26 153.8(3)
B13 C12 C21 C26 82.7(4)
B11 C12 C21 C26 10.9(5)
C26 C21 C22 F22 177.5(3)
C12 C21 C22 F22 -0.1(5)
C26 C21 C22 C23 -3.8(5)
C12 C21 C22 C23 178.6(3)
F22 C22 C23 F23 1.6(5)
C21 C22 C23 F23 -177.1(3)
F22 C22 C23 C24 -178.8(3)
C21 C22 C23 C24 2.4(6)
F23 C23 C24 C25 -180.0(3)
C22 C23 C24 C25 0.5(5)
F23 C23 C24 C27 1.2(5)
C22 C23 C24 C27 -178.3(3)
C23 C24 C25 F25 177.3(3)
C27 C24 C25 F25 -4.0(6)
C23 C24 C25 C26 -1.6(5)
C27 C24 C25 C26 177.2(3)
F25 C25 C26 F26 0.9(5)
C24 C25 C26 F26 179.8(3)
F25 C25 C26 C21 -179.0(3)
C24 C25 C26 C21 -0.1(6)
C22 C21 C26 F26 -177.1(3)
C12 C21 C26 F26 0.4(5)
C22 C21 C26 C25 2.8(5)
C12 C21 C26 C25 -179.7(3)
C25 C24 C27 F28 2.3(5)
C23 C24 C27 F28 -179.0(3)
C25 C24 C27 F29 123.4(4)
C23 C24 C27 F29 -57.9(5)
C25 C24 C27 F27 -117.8(4)
C23 C24 C27 F27 60.8(5)
C43 Co4 C41 C42 -38.2(2)
C44 Co4 C41 C42 -82.1(2)
C1 Co4 C41 C42 171.4(2)
C45 Co4 C41 C42 -118.7(3)
B10 Co4 C41 C42 35.6(3)
B6 Co4 C41 C42 -30.3(5)
B2 Co4 C41 C42 -149.6(3)
B7 Co4 C41 C42 81.3(2)
B3 Co4 C41 C42 130.6(2)
C43 Co4 C41 C45 80.5(2)
C42 Co4 C41 C45 118.7(3)
C44 Co4 C41 C45 36.6(2)
C1 Co4 C41 C45 -69.9(2)
B10 Co4 C41 C45 154.3(2)
B6 Co4 C41 C45 88.5(4)
B2 Co4 C41 C45 -30.9(4)
B7 Co4 C41 C45 -160.0(2)
B3 Co4 C41 C45 -110.7(2)
C45 C41 C42 C43 -0.5(4)
Co4 C41 C42 C43 59.9(2)
C45 C41 C42 Co4 -60.4(2)
C43 Co4 C42 C41 118.6(3)
C44 Co4 C42 C41 80.6(2)
C1 Co4 C42 C41 -17.1(4)
C45 Co4 C42 C41 37.6(2)
B10 Co4 C42 C41 -150.9(2)
B6 Co4 C42 C41 167.7(2)
B2 Co4 C42 C41 116.5(5)
B7 Co4 C42 C41 -102.7(2)
B3 Co4 C42 C41 -61.8(3)
C44 Co4 C42 C43 -38.0(2)
C1 Co4 C42 C43 -135.7(3)
C41 Co4 C42 C43 -118.6(3)
C45 Co4 C42 C43 -81.0(2)
B10 Co4 C42 C43 90.5(2)
B6 Co4 C42 C43 49.2(3)
B2 Co4 C42 C43 -2.0(6)
B7 Co4 C42 C43 138.7(2)
B3 Co4 C42 C43 179.7(2)
C41 C42 C43 C44 0.0(4)
Co4 C42 C43 C44 61.0(2)
C41 C42 C43 Co4 -61.0(2)
C44 Co4 C43 C42 118.5(3)
C1 Co4 C43 C42 134.1(3)
C41 Co4 C43 C42 37.7(2)
C45 Co4 C43 C42 81.0(2)
B10 Co4 C43 C42 -88.9(2)
B6 Co4 C43 C42 -139.4(2)
B2 Co4 C43 C42 179.2(2)
B7 Co4 C43 C42 -50.1(3)
B3 Co4 C43 C42 -0.9(7)
C42 Co4 C43 C44 -118.5(3)
C1 Co4 C43 C44 15.6(4)
C41 Co4 C43 C44 -80.8(2)
C45 Co4 C43 C44 -37.5(2)
B10 Co4 C43 C44 152.6(2)
B6 Co4 C43 C44 102.1(2)
B2 Co4 C43 C44 60.7(3)
B7 Co4 C43 C44 -168.6(2)
B3 Co4 C43 C44 -119.4(5)
C42 C43 C44 C45 0.4(4)
Co4 C43 C44 C45 60.7(2)
C42 C43 C44 Co4 -60.3(2)
C43 Co4 C44 C45 -118.4(3)
C42 Co4 C44 C45 -80.3(2)
C1 Co4 C44 C45 69.3(2)
C41 Co4 C44 C45 -36.8(2)
B10 Co4 C44 C45 -152.5(2)
B6 Co4 C44 C45 160.0(2)
B2 Co4 C44 C45 110.8(2)
B7 Co4 C44 C45 -89.7(5)
B3 Co4 C44 C45 33.4(3)
C42 Co4 C44 C43 38.1(2)
C1 Co4 C44 C43 -172.3(2)
C41 Co4 C44 C43 81.7(2)
C45 Co4 C44 C43 118.4(3)
B10 Co4 C44 C43 -34.1(3)
B6 Co4 C44 C43 -81.6(2)
B2 Co4 C44 C43 -130.7(2)
B7 Co4 C44 C43 28.8(5)
B3 Co4 C44 C43 151.9(3)
C43 C44 C45 C41 -0.7(4)
Co4 C44 C45 C41 58.4(2)
C43 C44 C45 Co4 -59.1(2)
C42 C41 C45 C44 0.8(4)
Co4 C41 C45 C44 -58.3(2)
C42 C41 C45 Co4 59.1(2)
C43 Co4 C45 C44 38.2(2)
C42 Co4 C45 C44 82.5(2)
C1 Co4 C45 C44 -120.2(2)
C41 Co4 C45 C44 120.4(3)
B10 Co4 C45 C44 62.4(4)
B6 Co4 C45 C44 -28.7(3)
B2 Co4 C45 C44 -77.8(2)
B7 Co4 C45 C44 149.4(2)
B3 Co4 C45 C44 -160.6(2)
C43 Co4 C45 C41 -82.1(2)
C42 Co4 C45 C41 -37.8(2)
C44 Co4 C45 C41 -120.4(3)
C1 Co4 C45 C41 119.5(2)
B10 Co4 C45 C41 -58.0(4)
B6 Co4 C45 C41 -149.1(2)
B2 Co4 C45 C41 161.9(2)
B7 Co4 C45 C41 29.0(3)
B3 Co4 C45 C41 79.0(2)
